data_4513643
loop_
_publ_author_name
'Solomos, Marina A.'
'Mohammadi, Cameron'
'Urbelis, Jessica H.'
'Koch, Elizabeth S.'
'Osborne, Rochelle'
'Usala, Claire C.'
'Swift, Jennifer A.'

_publ_section_title
;
 Predicting Cocrystallization Based on Heterodimer Energies: The Case
 ofN,N&#x2032;-Diphenylureas and Triphenylphosphine Oxide
;
_journal_issue 10
_journal_name_full 'Crystal Growth &amp; Design'
_journal_page_first 5068
_journal_paper_doi 10.1021/acs.cgd.5b01039
_journal_volume 15
_journal_year 2015
_chemical_formula_moiety 'C18 H15 O P, C13 H11 N3 O3'
_chemical_formula_sum 'C31 H26 N3 O4 P'
_chemical_formula_weight 535.52
_chemical_melting_point 402
_chemical_name_common 'm-nitrodiphenyl urea : TPPO'
_chemical_name_systematic
; 
 ? 
;
_space_group_IT_number 2
_symmetry_cell_setting triclinic
_symmetry_space_group_name_Hall '-P 1'
_symmetry_space_group_name_H-M 'P -1'
_atom_sites_solution_hydrogens geom
_atom_sites_solution_primary direct
_atom_sites_solution_secondary difmap
_audit_creation_method SHELXL-97
_cell_angle_alpha 77.883(2)
_cell_angle_beta 80.275(2)
_cell_angle_gamma 69.372(2)
_cell_formula_units_Z 2
_cell_length_a 9.7475(12)
_cell_length_b 11.6042(14)
_cell_length_c 13.0180(15)
_cell_measurement_reflns_used 9923
_cell_measurement_temperature 100
_cell_measurement_theta_max 28.29
_cell_measurement_theta_min 2.2
_cell_volume 1340.1(3)
_computing_cell_refinement 'SAINT, Bruker 2001'
_computing_data_collection 'APEX, (Bruker, 2001)'
_computing_data_reduction SAINT
_computing_molecular_graphics 'X-SEED (Barbour, 2001)'
_computing_publication_material 'X-SEED and POV-'
_computing_structure_refinement 'SHELXL-97 (Sheldrick, 2008)'
_computing_structure_solution 'SHELXS-97 (Sheldrick, 2008)'
_diffrn_ambient_temperature 100
_diffrn_measured_fraction_theta_full 0.992
_diffrn_measured_fraction_theta_max 0.992
_diffrn_measurement_device_type 'Siemens SMART, Bruker APEXII CCD'
_diffrn_measurement_method '\f and \w scans'
_diffrn_radiation_monochromator graphite
_diffrn_radiation_source 'fine-focus sealed tube'
_diffrn_radiation_type MoK\a
_diffrn_radiation_wavelength 0.71073
_diffrn_reflns_av_R_equivalents 0.0211
_diffrn_reflns_av_sigmaI/netI 0.0308
_diffrn_reflns_limit_h_max 11
_diffrn_reflns_limit_h_min -11
_diffrn_reflns_limit_k_max 13
_diffrn_reflns_limit_k_min -13
_diffrn_reflns_limit_l_max 15
_diffrn_reflns_limit_l_min -15
_diffrn_reflns_number 9030
_diffrn_reflns_theta_full 25.00
_diffrn_reflns_theta_max 25.00
_diffrn_reflns_theta_min 1.61
_exptl_absorpt_coefficient_mu 0.145
_exptl_absorpt_correction_T_max 0.7457
_exptl_absorpt_correction_T_min 0.5949
_exptl_absorpt_correction_type multi-scan
_exptl_absorpt_process_details '(SADABS, Bruker, 2001)'
_exptl_crystal_colour yellow
_exptl_crystal_density_diffrn 1.327
_exptl_crystal_density_method 'not measured'
_exptl_crystal_description block
_exptl_crystal_F_000 560
_exptl_crystal_size_max 0.5
_exptl_crystal_size_mid 0.5
_exptl_crystal_size_min 0.4
_refine_diff_density_max 0.326
_refine_diff_density_min -0.342
_refine_diff_density_rms 0.049
_refine_ls_extinction_method none
_refine_ls_goodness_of_fit_ref 1.109
_refine_ls_hydrogen_treatment mixed
_refine_ls_matrix_type full
_refine_ls_number_parameters 456
_refine_ls_number_reflns 4690
_refine_ls_number_restraints 0
_refine_ls_restrained_S_all 1.109
_refine_ls_R_factor_all 0.0521
_refine_ls_R_factor_gt 0.0423
_refine_ls_shift/su_max 0.000
_refine_ls_shift/su_mean 0.000
_refine_ls_structure_factor_coef Fsqd
_refine_ls_weighting_details 'calc w=1/[\s^2^(Fo^2^)+(0.0277P)^2^+1.2119P] where P=(Fo^2^+2Fc^2^)/3'
_refine_ls_weighting_scheme calc
_refine_ls_wR_factor_gt 0.0939
_refine_ls_wR_factor_ref 0.0998
_reflns_number_gt 3936
_reflns_number_total 4690
_reflns_threshold_expression >2sigma(I)
_cod_data_source_file cg5b01039_si_005.cif
_cod_data_source_block c:\users\jhu2\desktop\14118n~1\14118
_cod_depositor_comments
;
The following automatic conversions were performed:
'_atom_site_symetry_multiplicity' tag replaced with
'_atom_site_symmetry_multiplicity' tag as specified in the
replacement file
'/usr/data/users/saulius/crontab/automatic-downloads/rss-feeds/ACS/lib/lists/replacement-tags.lst'.

Automatic conversion script
Id: cif_correct_tags 3376 2015-05-07 07:48:27Z andrius 

 Adding full bibliography for 4513640--4513644.cif.
;
_cod_original_sg_symbol_H-M P-1
_cod_database_code 4513643

loop_
_symmetry_equiv_pos_as_xyz
'x, y, z'
'-x, -y, -z'

loop_
_atom_site_label
_atom_site_type_symbol
_atom_site_fract_x
_atom_site_fract_y
_atom_site_fract_z
_atom_site_U_iso_or_equiv
_atom_site_adp_type
_atom_site_occupancy
_atom_site_symmetry_multiplicity
_atom_site_calc_flag
P1 P 0.59052(5) 0.77626(4) 0.29854(4) 0.01669(13) Uani 1 1 d
O1 O 0.75488(15) 0.72267(12) 0.28468(10) 0.0211(3) Uani 1 1 d
C14 C 0.5022(2) 0.67331(18) 0.27429(14) 0.0188(4) Uani 1 1 d
C25 C 0.5247(2) 0.80540(17) 0.43125(14) 0.0169(4) Uani 1 1 d
C26 C 0.5268(2) 0.92249(17) 0.21073(14) 0.0193(4) Uani 1 1 d
C20 C 0.3778(2) 0.82521(19) 0.47123(15) 0.0213(4) Uani 1 1 d
C27 C 0.3780(2) 0.99418(19) 0.20864(16) 0.0240(4) Uani 1 1 d
C21 C 0.3297(2) 0.85438(19) 0.57230(16) 0.0239(4) Uani 1 1 d
C19 C 0.5178(2) 0.56143(19) 0.34464(16) 0.0237(4) Uani 1 1 d
C23 C 0.5746(3) 0.8404(2) 0.59455(17) 0.0286(5) Uani 1 1 d
C31 C 0.6326(3) 0.96726(19) 0.14746(15) 0.0237(4) Uani 1 1 d
C28 C 0.3374(3) 1.1094(2) 0.14426(16) 0.0287(5) Uani 1 1 d
C24 C 0.6232(2) 0.81267(19) 0.49337(16) 0.0221(4) Uani 1 1 d
C30 C 0.5910(3) 1.0825(2) 0.08218(17) 0.0312(5) Uani 1 1 d
C29 C 0.4440(3) 1.1534(2) 0.08190(17) 0.0312(5) Uani 1 1 d
C22 C 0.4280(3) 0.86252(19) 0.63335(16) 0.0262(5) Uani 1 1 d
C15 C 0.4293(2) 0.6962(2) 0.18536(16) 0.0249(5) Uani 1 1 d
C18 C 0.4621(3) 0.4744(2) 0.32531(18) 0.0298(5) Uani 1 1 d
C17 C 0.3912(3) 0.4974(2) 0.2360(2) 0.0338(5) Uani 1 1 d
C16 C 0.3750(3) 0.6079(2) 0.16593(19) 0.0340(5) Uani 1 1 d
O2 O 0.13050(16) 0.37757(13) 0.19167(12) 0.0295(4) Uani 1 1 d
N2 N -0.0061(2) 0.58493(16) 0.15634(13) 0.0237(4) Uani 1 1 d
N1 N -0.0539(2) 0.46902(17) 0.31293(13) 0.0244(4) Uani 1 1 d
O3 O -0.0821(2) 0.98851(16) -0.08026(14) 0.0463(5) Uani 1 1 d
C1 C 0.0317(2) 0.46851(18) 0.21807(16) 0.0219(4) Uani 1 1 d
N3 N 0.0236(2) 0.91843(19) -0.12812(15) 0.0349(5) Uani 1 1 d
C8 C 0.0582(2) 0.61908(19) 0.05557(15) 0.0211(4) Uani 1 1 d
C13 C 0.1623(2) 0.5351(2) -0.00476(16) 0.0247(5) Uani 1 1 d
C10 C 0.0746(2) 0.7845(2) -0.08547(16) 0.0259(5) Uani 1 1 d
C9 C 0.0139(2) 0.7457(2) 0.01364(16) 0.0241(4) Uani 1 1 d
O4 O 0.0878(2) 0.95554(19) -0.21025(16) 0.0624(6) Uani 1 1 d
C3 C -0.0988(2) 0.3973(2) 0.49782(18) 0.0288(5) Uani 1 1 d
C7 C 0.0273(2) 0.2445(2) 0.38427(18) 0.0273(5) Uani 1 1 d
C2 C -0.0398(2) 0.36918(19) 0.39729(16) 0.0234(4) Uani 1 1 d
C11 C 0.1795(2) 0.7037(2) -0.14588(17) 0.0310(5) Uani 1 1 d
C12 C 0.2215(2) 0.5782(2) -0.10381(17) 0.0298(5) Uani 1 1 d
C6 C 0.0380(2) 0.1515(2) 0.4722(2) 0.0323(5) Uani 1 1 d
C5 C -0.0173(3) 0.1797(2) 0.5717(2) 0.0360(6) Uani 1 1 d
C4 C -0.0869(3) 0.3030(2) 0.58470(19) 0.0348(5) Uani 1 1 d
H2 H -0.116(3) 0.539(2) 0.3267(18) 0.031(6) Uiso 1 1 d
H11 H -0.142(3) 0.479(2) 0.5062(18) 0.028(6) Uiso 1 1 d
H17 H 0.304(2) 0.963(2) 0.2523(17) 0.023(6) Uiso 1 1 d
H18 H 0.237(3) 1.158(2) 0.1448(17) 0.027(6) Uiso 1 1 d
H10 H -0.127(3) 0.324(2) 0.6566(19) 0.029(6) Uiso 1 1 d
H7 H 0.066(3) 0.224(2) 0.3164(19) 0.028(6) Uiso 1 1 d
H26 H 0.420(2) 0.771(2) 0.1364(17) 0.023(6) Uiso 1 1 d
H1 H -0.076(3) 0.644(2) 0.1838(18) 0.027(6) Uiso 1 1 d
H21 H 0.730(3) 0.920(2) 0.1511(17) 0.022(6) Uiso 1 1 d
H16 H 0.721(3) 0.799(2) 0.4671(18) 0.033(6) Uiso 1 1 d
H19 H 0.414(3) 1.233(2) 0.0372(18) 0.028(6) Uiso 1 1 d
H6 H 0.193(3) 0.447(2) 0.0236(18) 0.031(6) Uiso 1 1 d
H12 H 0.309(3) 0.818(2) 0.4314(18) 0.029(6) Uiso 1 1 d
H5 H 0.296(3) 0.519(2) -0.1459(18) 0.033(6) Uiso 1 1 d
H22 H 0.570(3) 0.543(2) 0.4076(19) 0.034(6) Uiso 1 1 d
H4 H 0.223(3) 0.734(2) -0.2153(19) 0.034(6) Uiso 1 1 d
H14 H 0.392(3) 0.882(2) 0.703(2) 0.036(7) Uiso 1 1 d
H24 H 0.352(3) 0.439(2) 0.221(2) 0.041(7) Uiso 1 1 d
H13 H 0.232(3) 0.866(2) 0.5992(18) 0.027(6) Uiso 1 1 d
H20 H 0.666(3) 1.112(2) 0.040(2) 0.037(7) Uiso 1 1 d
H3 H -0.054(3) 0.803(2) 0.0520(19) 0.034(7) Uiso 1 1 d
H8 H 0.085(3) 0.062(2) 0.4598(19) 0.037(7) Uiso 1 1 d
H23 H 0.474(3) 0.399(2) 0.3721(19) 0.035(7) Uiso 1 1 d
H15 H 0.644(3) 0.842(2) 0.636(2) 0.037(7) Uiso 1 1 d
H25 H 0.325(3) 0.627(2) 0.104(2) 0.046(7) Uiso 1 1 d
H9 H -0.008(3) 0.116(3) 0.633(2) 0.063(9) Uiso 1 1 d

loop_
_atom_site_aniso_label
_atom_site_aniso_U_11
_atom_site_aniso_U_22
_atom_site_aniso_U_33
_atom_site_aniso_U_23
_atom_site_aniso_U_13
_atom_site_aniso_U_12
P1 0.0189(3) 0.0142(2) 0.0147(2) -0.00380(18) -0.00055(18) -0.0024(2)
O1 0.0219(7) 0.0186(7) 0.0190(7) -0.0037(5) 0.0003(5) -0.0026(6)
C14 0.0202(10) 0.0185(10) 0.0171(9) -0.0087(7) 0.0007(7) -0.0034(8)
C25 0.0201(10) 0.0116(9) 0.0175(9) -0.0035(7) -0.0014(7) -0.0029(8)
C26 0.0293(11) 0.0153(9) 0.0132(9) -0.0066(7) -0.0030(8) -0.0045(8)
C20 0.0209(11) 0.0213(10) 0.0203(10) -0.0038(8) -0.0032(8) -0.0046(9)
C27 0.0278(12) 0.0207(10) 0.0201(10) -0.0059(8) -0.0031(8) -0.0021(9)
C21 0.0229(11) 0.0197(10) 0.0229(10) -0.0030(8) 0.0060(8) -0.0036(9)
C19 0.0267(11) 0.0187(10) 0.0243(11) -0.0059(8) -0.0025(9) -0.0045(9)
C23 0.0395(14) 0.0326(12) 0.0221(11) -0.0097(9) -0.0023(9) -0.0197(11)
C31 0.0288(12) 0.0206(10) 0.0185(10) -0.0046(8) -0.0007(8) -0.0042(9)
C28 0.0341(13) 0.0209(11) 0.0245(11) -0.0083(9) -0.0072(9) 0.0035(10)
C24 0.0227(11) 0.0241(11) 0.0228(10) -0.0060(8) -0.0002(8) -0.0116(9)
C30 0.0448(15) 0.0265(12) 0.0215(11) -0.0018(9) -0.0016(10) -0.0130(11)
C29 0.0496(15) 0.0161(11) 0.0213(11) -0.0005(9) -0.0083(10) -0.0021(10)
C22 0.0410(13) 0.0225(11) 0.0176(10) -0.0084(8) 0.0029(9) -0.0132(10)
C15 0.0272(12) 0.0272(12) 0.0203(10) -0.0042(9) -0.0042(8) -0.0078(9)
C18 0.0340(13) 0.0208(11) 0.0335(12) -0.0067(9) 0.0019(10) -0.0091(10)
C17 0.0302(13) 0.0327(13) 0.0465(14) -0.0194(11) 0.0010(10) -0.0150(11)
C16 0.0323(13) 0.0394(14) 0.0360(13) -0.0156(11) -0.0094(10) -0.0108(11)
O2 0.0254(8) 0.0209(8) 0.0356(8) -0.0068(6) 0.0032(6) -0.0013(7)
N2 0.0244(10) 0.0176(9) 0.0234(9) -0.0057(7) 0.0044(7) -0.0018(8)
N1 0.0248(10) 0.0165(9) 0.0250(9) -0.0026(7) 0.0004(7) -0.0004(8)
O3 0.0551(12) 0.0293(9) 0.0464(10) 0.0009(8) -0.0002(9) -0.0104(9)
C1 0.0192(10) 0.0186(10) 0.0265(11) -0.0051(8) -0.0015(8) -0.0041(9)
N3 0.0353(11) 0.0355(11) 0.0322(11) 0.0032(9) -0.0043(9) -0.0142(10)
C8 0.0198(10) 0.0231(11) 0.0209(10) -0.0050(8) -0.0013(8) -0.0072(8)
C13 0.0222(11) 0.0253(12) 0.0274(11) -0.0083(9) -0.0008(8) -0.0075(9)
C10 0.0259(11) 0.0291(11) 0.0246(11) 0.0012(9) -0.0061(9) -0.0129(9)
C9 0.0229(11) 0.0260(11) 0.0237(10) -0.0076(9) 0.0001(8) -0.0075(9)
O4 0.0651(14) 0.0537(12) 0.0462(11) 0.0182(9) 0.0116(10) -0.0155(11)
C3 0.0257(12) 0.0276(12) 0.0324(12) -0.0027(9) -0.0010(9) -0.0102(10)
C7 0.0223(11) 0.0237(11) 0.0337(13) -0.0002(9) -0.0052(9) -0.0065(9)
C2 0.0179(10) 0.0237(11) 0.0275(11) 0.0006(8) -0.0035(8) -0.0076(9)
C11 0.0275(12) 0.0452(14) 0.0212(11) -0.0056(10) 0.0025(9) -0.0153(11)
C12 0.0245(12) 0.0371(13) 0.0276(11) -0.0136(10) 0.0032(9) -0.0080(10)
C6 0.0219(12) 0.0233(12) 0.0482(14) 0.0032(10) -0.0075(10) -0.0066(10)
C5 0.0279(13) 0.0362(14) 0.0417(14) 0.0116(11) -0.0104(10) -0.0150(11)
C4 0.0319(13) 0.0455(15) 0.0280(12) 0.0034(10) -0.0020(10) -0.0200(11)

loop_
_atom_type_symbol
_atom_type_description
_atom_type_scat_dispersion_real
_atom_type_scat_dispersion_imag
_atom_type_scat_source
C C 0.0033 0.0016 'International Tables Vol C Tables 4.2.6.8 and 6.1.1.4'
H H 0.0000 0.0000 'International Tables Vol C Tables 4.2.6.8 and 6.1.1.4'
N N 0.0061 0.0033 'International Tables Vol C Tables 4.2.6.8 and 6.1.1.4'
O O 0.0106 0.0060 'International Tables Vol C Tables 4.2.6.8 and 6.1.1.4'
P P 0.1023 0.0942 'International Tables Vol C Tables 4.2.6.8 and 6.1.1.4'

loop_
_geom_angle_atom_site_label_1
_geom_angle_atom_site_label_2
_geom_angle_atom_site_label_3
_geom_angle
O1 P1 C25 111.18(8)
O1 P1 C14 112.68(8)
C25 P1 C14 106.18(9)
O1 P1 C26 110.76(9)
C25 P1 C26 107.65(9)
C14 P1 C26 108.14(9)
C15 C14 C19 119.14(19)
C15 C14 P1 122.85(16)
C19 C14 P1 117.85(15)
C24 C25 C20 119.82(18)
C24 C25 P1 118.32(15)
C20 C25 P1 121.81(15)
C31 C26 C27 119.52(19)
C31 C26 P1 117.50(16)
C27 C26 P1 122.88(16)
C21 C20 C25 119.91(19)
C21 C20 H12 118.4(14)
C25 C20 H12 121.6(14)
C28 C27 C26 119.9(2)
C28 C27 H17 120.5(13)
C26 C27 H17 119.6(13)
C22 C21 C20 120.0(2)
C22 C21 H13 120.4(14)
C20 C21 H13 119.6(14)
C18 C19 C14 120.3(2)
C18 C19 H22 119.1(14)
C14 C19 H22 120.6(14)
C22 C23 C24 120.2(2)
C22 C23 H15 121.3(15)
C24 C23 H15 118.4(15)
C26 C31 C30 120.3(2)
C26 C31 H21 118.7(14)
C30 C31 H21 120.9(14)
C27 C28 C29 120.1(2)
C27 C28 H18 119.2(14)
C29 C28 H18 120.7(14)
C23 C24 C25 119.8(2)
C23 C24 H16 120.1(15)
C25 C24 H16 120.0(15)
C29 C30 C31 119.7(2)
C29 C30 H20 121.5(15)
C31 C30 H20 118.7(15)
C30 C29 C28 120.5(2)
C30 C29 H19 120.2(14)
C28 C29 H19 119.3(14)
C21 C22 C23 120.18(19)
C21 C22 H14 118.5(15)
C23 C22 H14 121.3(15)
C16 C15 C14 120.2(2)
C16 C15 H26 120.0(13)
C14 C15 H26 119.7(13)
C17 C18 C19 120.1(2)
C17 C18 H23 119.7(15)
C19 C18 H23 120.2(15)
C18 C17 C16 120.1(2)
C18 C17 H24 121.5(15)
C16 C17 H24 118.4(15)
C17 C16 C15 120.1(2)
C17 C16 H25 121.7(16)
C15 C16 H25 118.2(16)
C1 N2 C8 127.17(17)
C1 N2 H1 116.3(15)
C8 N2 H1 116.5(15)
C1 N1 C2 126.78(18)
C1 N1 H2 117.8(16)
C2 N1 H2 114.9(16)
O2 C1 N1 124.60(19)
O2 C1 N2 123.96(18)
N1 C1 N2 111.43(17)
O4 N3 O3 122.7(2)
O4 N3 C10 118.3(2)
O3 N3 C10 118.98(18)
C9 C8 N2 116.89(18)
C9 C8 C13 118.73(19)
N2 C8 C13 124.39(19)
C12 C13 C8 120.2(2)
C12 C13 H6 120.5(14)
C8 C13 H6 119.3(14)
C9 C10 C11 123.1(2)
C9 C10 N3 117.9(2)
C11 C10 N3 118.99(19)
C10 C9 C8 119.2(2)
C10 C9 H3 120.4(15)
C8 C9 H3 120.3(15)
C4 C3 C2 120.6(2)
C4 C3 H11 120.4(14)
C2 C3 H11 119.0(14)
C6 C7 C2 119.3(2)
C6 C7 H7 120.4(14)
C2 C7 H7 120.4(14)
C3 C2 C7 119.22(19)
C3 C2 N1 117.76(19)
C7 C2 N1 123.01(19)
C10 C11 C12 117.0(2)
C10 C11 H4 121.5(14)
C12 C11 H4 121.5(14)
C11 C12 C13 121.6(2)
C11 C12 H5 118.3(14)
C13 C12 H5 120.0(14)
C5 C6 C7 121.4(2)
C5 C6 H8 121.4(14)
C7 C6 H8 117.3(14)
C6 C5 C4 119.5(2)
C6 C5 H9 121.5(19)
C4 C5 H9 118.9(19)
C5 C4 C3 120.0(2)
C5 C4 H10 119.9(13)
C3 C4 H10 120.1(14)

loop_
_geom_bond_atom_site_label_1
_geom_bond_atom_site_label_2
_geom_bond_distance
P1 O1 1.4945(15)
P1 C25 1.7969(19)
P1 C14 1.801(2)
P1 C26 1.8041(19)
C14 C15 1.390(3)
C14 C19 1.399(3)
C25 C24 1.390(3)
C25 C20 1.393(3)
C26 C31 1.386(3)
C26 C27 1.397(3)
C20 C21 1.390(3)
C20 H12 0.95(2)
C27 C28 1.384(3)
C27 H17 0.97(2)
C21 C22 1.382(3)
C21 H13 0.93(2)
C19 C18 1.385(3)
C19 H22 0.98(2)
C23 C22 1.385(3)
C23 C24 1.387(3)
C23 H15 0.95(3)
C31 C30 1.390(3)
C31 H21 0.92(2)
C28 C29 1.384(3)
C28 H18 0.94(2)
C24 H16 0.93(3)
C30 C29 1.378(3)
C30 H20 0.96(3)
C29 H19 0.96(2)
C22 H14 0.96(2)
C15 C16 1.390(3)
C15 H26 0.95(2)
C18 C17 1.382(3)
C18 H23 0.94(3)
C17 C16 1.384(4)
C17 H24 0.96(3)
C16 H25 0.96(3)
O2 C1 1.218(2)
N2 C1 1.378(3)
N2 C8 1.397(3)
N2 H1 0.86(2)
N1 C1 1.368(3)
N1 C2 1.404(3)
N1 H2 0.86(3)
O3 N3 1.231(3)
N3 O4 1.221(3)
N3 C10 1.468(3)
C8 C9 1.393(3)
C8 C13 1.397(3)
C13 C12 1.388(3)
C13 H6 0.97(2)
C10 C9 1.380(3)
C10 C11 1.381(3)
C9 H3 0.92(3)
C3 C4 1.387(3)
C3 C2 1.394(3)
C3 H11 0.92(2)
C7 C6 1.389(3)
C7 C2 1.395(3)
C7 H7 0.95(2)
C11 C12 1.381(3)
C11 H4 0.98(2)
C12 H5 0.99(2)
C6 C5 1.376(4)
C6 H8 1.01(3)
C5 C4 1.384(4)
C5 H9 0.96(3)
C4 H10 1.00(2)
